data_2017341
loop_
_publ_author_name
'Smith, Graham'
'Wermuth, Urs D.'
'Young, David J.'
'White, Jonathan M.'

_publ_section_title
;
 Proton transfer <i>versus</i> nontransfer in compounds of the
 diazo-dye precursor 4-(phenyldiazenyl)aniline (aniline yellow) with
 strong organic acids: the 5-sulfosalicylate and the dichroic
 benzenesulfonate salts, and the 1:2 adduct with 3,5-dinitrobenzoic
 acid
;
_journal_coeditor_code GD3306
_journal_issue 10
_journal_name_full 'Acta Crystallographica Section C'
_journal_page_first o543
_journal_page_last o548
_journal_paper_doi 10.1107/S0108270109036622
_journal_volume 65
_journal_year 2009
_chemical_formula_iupac '2C12 H12 N3 +, 2C6 H5 O3 S -'
_chemical_formula_moiety '2(C12 H12 N3 +), 2(C6 H5 O3 S -)'
_chemical_formula_sum 'C36 H34 N6 O6 S2'
_chemical_formula_weight 710.82
_chemical_melting_point_gt 533
_chemical_name_common '4-phenylazoanilinium benzenesulfonate'
_chemical_name_systematic
;
2-(4-aminophenyl)-1-phenylhydrazin-1-ium (4-phenyldiazenyl)anilinium
bis(benzenesulfonate)
;
_space_group_IT_number 2
_symmetry_cell_setting triclinic
_symmetry_space_group_name_Hall '-P 1'
_symmetry_space_group_name_H-M 'P -1'
_atom_sites_solution_hydrogens geom
_atom_sites_solution_primary direct
_atom_sites_solution_secondary difmap
_audit_creation_method SHELXL97
_cell_angle_alpha 77.937(5)
_cell_angle_beta 83.985(5)
_cell_angle_gamma 86.971(5)
_cell_formula_units_Z 2
_cell_length_a 5.7601(4)
_cell_length_b 13.0794(8)
_cell_length_c 23.6556(15)
_cell_measurement_reflns_used 9206
_cell_measurement_temperature 200(2)
_cell_measurement_theta_max 28.82
_cell_measurement_theta_min 3.12
_cell_volume 1732.4(2)
_computing_cell_refinement 'CrysAlisPro (Oxford Diffraction, 2009)'
_computing_data_collection 'CrysAlisPro (Oxford Diffraction, 2009)'
_computing_data_reduction 'CrysAlisPro (Oxford Diffraction, 2009)'
_computing_molecular_graphics 'PLATON (Spek, 2009)'
_computing_publication_material 'PLATON (Spek, 2009)'
_computing_structure_refinement
;
SHELXL97 (Sheldrick, 2008) within WinGX (Farrugia, 1999)
;
_computing_structure_solution 'SIR92 (Altomare <i>et al.</i>,  1994)'
_diffrn_ambient_temperature 200(2)
_diffrn_measured_fraction_theta_full 0.998
_diffrn_measured_fraction_theta_max 0.998
_diffrn_measurement_device_type 'Oxford Gemini-S CCD area-detector'
_diffrn_measurement_method \w
_diffrn_radiation_monochromator graphite
_diffrn_radiation_source 'Enhance (Mo) X-ray source'
_diffrn_radiation_type MoK\a
_diffrn_radiation_wavelength 0.71073
_diffrn_reflns_av_R_equivalents 0.0282
_diffrn_reflns_av_sigmaI/netI 0.0300
_diffrn_reflns_limit_h_max 7
_diffrn_reflns_limit_h_min -7
_diffrn_reflns_limit_k_max 16
_diffrn_reflns_limit_k_min -16
_diffrn_reflns_limit_l_max 29
_diffrn_reflns_limit_l_min -29
_diffrn_reflns_number 22657
_diffrn_reflns_theta_full 26.50
_diffrn_reflns_theta_max 26.50
_diffrn_reflns_theta_min 3.13
_diffrn_standards_number 0
_exptl_absorpt_coefficient_mu 0.209
_exptl_absorpt_correction_T_max 0.980
_exptl_absorpt_correction_T_min 0.870
_exptl_absorpt_correction_type multi-scan
_exptl_absorpt_process_details '(SADABS; Sheldrick, 1996)'
_exptl_crystal_colour red-black
_exptl_crystal_density_diffrn 1.363
_exptl_crystal_density_method 'not measured'
_exptl_crystal_description 'flat prism'
_exptl_crystal_F_000 744
_exptl_crystal_size_max 0.40
_exptl_crystal_size_mid 0.20
_exptl_crystal_size_min 0.12
_refine_diff_density_max 0.279
_refine_diff_density_min -0.326
_refine_ls_extinction_method none
_refine_ls_goodness_of_fit_ref 1.064
_refine_ls_hydrogen_treatment mixed
_refine_ls_matrix_type full
_refine_ls_number_parameters 487
_refine_ls_number_reflns 7187
_refine_ls_number_restraints 0
_refine_ls_restrained_S_all 1.064
_refine_ls_R_factor_all 0.0515
_refine_ls_R_factor_gt 0.0361
_refine_ls_shift/su_max 0.002
_refine_ls_shift/su_mean 0.000
_refine_ls_structure_factor_coef Fsqd
_refine_ls_weighting_details 'calc w = 1/[\s^2^(Fo^2^)+(0.0526P)^2^+0.1286P] where P=(Fo^2^+2Fc^2^)/3'
_refine_ls_weighting_scheme calc
_refine_ls_wR_factor_gt 0.0898
_refine_ls_wR_factor_ref 0.0939
_reflns_number_gt 5717
_reflns_number_total 7187
_reflns_threshold_expression I>2\s(I)
_cod_data_source_file gd3306.cif
_cod_data_source_block II
_cod_database_code 2017341
_cod_database_fobs_code 2017341

loop_
_symmetry_equiv_pos_as_xyz
'x, y, z'
'-x, -y, -z'

loop_
_atom_site_aniso_label
_atom_site_aniso_U_11
_atom_site_aniso_U_22
_atom_site_aniso_U_33
_atom_site_aniso_U_12
_atom_site_aniso_U_13
_atom_site_aniso_U_23
N1A 0.0252(6) 0.0261(7) 0.0231(7) -0.0006(5) -0.0037(5) -0.0040(5)
N4A 0.0290(7) 0.0313(8) 0.0323(8) 0.0053(6) -0.0065(6) -0.0111(7)
N11A 0.0253(7) 0.0289(7) 0.0222(7) 0.0021(5) -0.0032(5) -0.0075(6)
C1A 0.0237(7) 0.0225(8) 0.0241(8) -0.0021(6) -0.0023(6) -0.0047(6)
C2A 0.0326(8) 0.0290(8) 0.0242(8) 0.0006(7) -0.0094(6) -0.0093(7)
C3A 0.0332(9) 0.0285(8) 0.0282(9) 0.0022(7) -0.0037(7) -0.0145(7)
C4A 0.0243(8) 0.0198(7) 0.0270(8) -0.0034(6) -0.0022(6) -0.0040(6)
C5A 0.0300(8) 0.0345(9) 0.0222(8) 0.0027(7) -0.0072(6) -0.0081(7)
C6A 0.0320(8) 0.0313(9) 0.0226(8) 0.0019(7) -0.0027(6) -0.0110(7)
C11A 0.0236(7) 0.0247(8) 0.0240(8) -0.0006(6) -0.0008(6) -0.0021(6)
C21A 0.0286(8) 0.0272(8) 0.0258(8) -0.0012(6) -0.0028(6) -0.0065(6)
C31A 0.0288(8) 0.0334(9) 0.0312(9) -0.0018(7) -0.0076(7) -0.0016(7)
C41A 0.0296(8) 0.0283(9) 0.0379(10) 0.0057(7) -0.0029(7) -0.0016(7)
C51A 0.0417(10) 0.0304(9) 0.0341(10) 0.0068(8) -0.0031(7) -0.0107(7)
C61A 0.0362(9) 0.0316(9) 0.0260(8) 0.0024(7) -0.0077(7) -0.0075(7)
N1B 0.0330(7) 0.0345(8) 0.0290(7) 0.0029(6) -0.0074(6) -0.0099(6)
N4B 0.0278(8) 0.0295(8) 0.0350(9) 0.0001(6) -0.0065(6) -0.0125(6)
N11B 0.0312(7) 0.0365(8) 0.0274(7) -0.0009(6) -0.0063(6) -0.0079(6)
C1B 0.0276(8) 0.0255(8) 0.0243(8) 0.0000(6) -0.0035(6) -0.0059(6)
C2B 0.0280(8) 0.0317(9) 0.0328(9) 0.0095(7) -0.0070(7) -0.0093(7)
C3B 0.0252(8) 0.0326(9) 0.0280(8) 0.0039(7) -0.0090(6) -0.0065(7)
C4B 0.0252(8) 0.0218(7) 0.0232(8) -0.0034(6) -0.0021(6) -0.0039(6)
C5B 0.0241(8) 0.0291(9) 0.0357(9) 0.0052(7) -0.0050(7) -0.0089(7)
C6B 0.0242(8) 0.0339(9) 0.0325(9) 0.0035(7) -0.0096(7) -0.0091(7)
C11B 0.0324(8) 0.0319(9) 0.0227(8) -0.0046(7) -0.0027(6) -0.0041(7)
C21B 0.0374(10) 0.0461(11) 0.0325(10) 0.0035(8) -0.0108(7) -0.0130(8)
C31B 0.0515(12) 0.0532(12) 0.0472(12) 0.0124(10) -0.0117(9) -0.0254(10)
C41B 0.0544(12) 0.0530(12) 0.0365(11) -0.0029(10) -0.0105(9) -0.0210(9)
C51B 0.0385(10) 0.0562(12) 0.0318(10) -0.0040(9) -0.0114(8) -0.0117(9)
C61B 0.0328(9) 0.0431(10) 0.0349(10) 0.0010(8) -0.0069(7) -0.0105(8)
S1D 0.0300(2) 0.0225(2) 0.0249(2) 0.0015(2) -0.0078(2) -0.0064(2)
O11D 0.0311(12) 0.0422(13) 0.0263(10) 0.0013(11) -0.0014(9) -0.0154(8)
O12D 0.0653(14) 0.0198(8) 0.0498(13) 0.0073(9) -0.0322(11) -0.0047(8)
O13D 0.0259(9) 0.0322(10) 0.0324(10) -0.0068(8) -0.0049(8) -0.0108(9)
C1D 0.0258(8) 0.0209(7) 0.0226(8) 0.0013(6) -0.0079(6) -0.0035(6)
C2D 0.0248(8) 0.0298(9) 0.0335(9) 0.0012(7) -0.0058(7) -0.0016(7)
C3D 0.0340(9) 0.0309(9) 0.0546(12) -0.0089(8) -0.0225(8) 0.0007(8)
C4D 0.0598(12) 0.0262(9) 0.0470(11) 0.0017(8) -0.0279(10) -0.0126(8)
C5D 0.0521(11) 0.0341(10) 0.0332(10) 0.0084(8) -0.0072(8) -0.0123(8)
C6D 0.0295(8) 0.0267(8) 0.0290(9) 0.0017(7) -0.0035(7) -0.0056(7)
S1C 0.0268(2) 0.0245(2) 0.0253(2) 0.0042(2) -0.0072(2) -0.0099(2)
O11C 0.0589(8) 0.0420(7) 0.0242(6) 0.0176(6) -0.0033(6) -0.0077(5)
O12C 0.0342(6) 0.0294(6) 0.0340(6) -0.0025(5) -0.0068(5) -0.0134(5)
O13C 0.0299(6) 0.0324(7) 0.0663(9) 0.0056(5) -0.0199(6) -0.0148(6)
C1C 0.0335(9) 0.0269(8) 0.0265(8) -0.0008(7) -0.0098(7) -0.0099(7)
C2C 0.0380(10) 0.0350(10) 0.0385(10) 0.0059(8) -0.0091(8) -0.0063(8)
C3C 0.0536(12) 0.0386(11) 0.0504(12) 0.0100(9) -0.0228(10) -0.0083(9)
C4C 0.0698(15) 0.0381(11) 0.0524(13) -0.0080(10) -0.0304(11) 0.0077(9)
C5C 0.0620(15) 0.0632(15) 0.0608(15) -0.0211(12) -0.0038(11) 0.0203(12)
C6C 0.0381(10) 0.0516(12) 0.0507(12) -0.0024(9) -0.0025(9) 0.0012(10)

loop_
_atom_site_type_symbol
_atom_site_label
_atom_site_fract_x
_atom_site_fract_y
_atom_site_fract_z
_atom_site_U_iso_or_equiv
_atom_site_thermal_displace_type
_atom_site_calc_flag
_atom_site_refinement_flags
_atom_site_occupancy
N N1A 0.5326(2) 0.15945(10) 0.55716(5) 0.0249(4) Uani . . 1.000
N N4A -0.2488(2) 0.41954(11) 0.52166(7) 0.0302(4) Uani . . 1.000
N N11A 0.6418(2) 0.14091(10) 0.60432(6) 0.0252(4) Uani . . 1.000
C C1A 0.3444(3) 0.22648(12) 0.55278(6) 0.0234(4) Uani . . 1.000
C C2A 0.2423(3) 0.28433(12) 0.59501(7) 0.0276(5) Uani . . 1.000
C C3A 0.0487(3) 0.34701(13) 0.58471(7) 0.0288(5) Uani . . 1.000
C C4A -0.0586(3) 0.35780(11) 0.53126(7) 0.0237(4) Uani . . 1.000
C C5A 0.0447(3) 0.30193(13) 0.48861(7) 0.0284(5) Uani . . 1.000
C C6A 0.2387(3) 0.23909(13) 0.49927(7) 0.0279(5) Uani . . 1.000
C C11A 0.8343(3) 0.06750(12) 0.61005(6) 0.0246(4) Uani . . 1.000
C C21A 0.9775(3) 0.06756(12) 0.65455(7) 0.0270(5) Uani . . 1.000
C C31A 1.1706(3) -0.00158(13) 0.66037(7) 0.0315(5) Uani . . 1.000
C C41A 1.2221(3) -0.06907(13) 0.62224(7) 0.0330(5) Uani . . 1.000
C C51A 1.0777(3) -0.06926(13) 0.57850(8) 0.0351(6) Uani . . 1.000
C C61A 0.8820(3) -0.00135(13) 0.57228(7) 0.0308(5) Uani . . 1.000
N N1B 0.9485(2) 0.62632(11) 0.92492(6) 0.0315(4) Uani . . 1.000
N N4B 0.8937(3) 0.38824(12) 0.75157(7) 0.0297(5) Uani . . 1.000
N N11B 1.1276(2) 0.61019(11) 0.95245(6) 0.0313(4) Uani . . 1.000
C C1B 0.9441(3) 0.56207(12) 0.88232(7) 0.0256(5) Uani . . 1.000
C C2B 0.7475(3) 0.57629(13) 0.85084(7) 0.0305(5) Uani . . 1.000
C C3B 0.7279(3) 0.51812(13) 0.80848(7) 0.0283(5) Uani . . 1.000
C C4B 0.9062(3) 0.44658(12) 0.79819(6) 0.0234(4) Uani . . 1.000
C C5B 1.1024(3) 0.43097(13) 0.82944(7) 0.0294(5) Uani . . 1.000
C C6B 1.1205(3) 0.48867(13) 0.87155(7) 0.0295(5) Uani . . 1.000
C C11B 1.1364(3) 0.67357(13) 0.99493(7) 0.0291(5) Uani . . 1.000
C C21B 0.9626(3) 0.74718(15) 1.00706(8) 0.0376(6) Uani . . 1.000
C C31B 0.9901(4) 0.80453(17) 1.04875(9) 0.0484(7) Uani . . 1.000
C C41B 1.1895(3) 0.78828(16) 1.07946(8) 0.0458(7) Uani . . 1.000
C C51B 1.3604(3) 0.71506(16) 1.06759(8) 0.0411(6) Uani . . 1.000
C C61B 1.3348(3) 0.65765(15) 1.02560(7) 0.0364(6) Uani . . 1.000
S S1D 0.37349(7) 0.53551(3) 0.64795(2) 0.02530(10) Uani . . 1.000
O O11D 0.4719(4) 0.5609(2) 0.58754(10) 0.0322(7) Uani . . 0.800(10)
O O12D 0.4817(4) 0.44266(13) 0.68188(9) 0.0437(7) Uani . . 0.800(10)
O O13D 0.1139(3) 0.53091(17) 0.65288(9) 0.0292(6) Uani . . 0.800(10)
C C1D 0.4297(3) 0.64119(12) 0.68114(6) 0.0229(4) Uani . . 1.000
C C2D 0.6437(3) 0.69011(13) 0.66785(7) 0.0299(5) Uani . . 1.000
C C3D 0.6903(3) 0.76852(14) 0.69672(8) 0.0396(6) Uani . . 1.000
C C4D 0.5269(3) 0.79604(14) 0.73903(8) 0.0421(6) Uani . . 1.000
C C5D 0.3164(3) 0.74701(14) 0.75231(8) 0.0391(6) Uani . . 1.000
C C6D 0.2653(3) 0.66965(12) 0.72327(7) 0.0285(5) Uani . . 1.000
O O16D 0.5670(17) 0.4570(8) 0.6626(4) 0.056(3) Uiso . . 0.200(10)
O O14D 0.415(2) 0.5810(10) 0.5842(6) 0.047(4) Uiso . . 0.200(10)
O O15D 0.1543(19) 0.5028(8) 0.6657(5) 0.048(3) Uiso . . 0.200(10)
S S1C 0.42375(7) 0.18835(3) 0.76892(2) 0.02470(10) Uani . . 1.000
O O11C 0.5634(2) 0.18672(10) 0.71390(5) 0.0423(4) Uani . . 1.000
O O12C 0.50971(19) 0.26263(9) 0.79942(5) 0.0312(3) Uani . . 1.000
O O13C 0.1729(2) 0.20097(9) 0.76321(6) 0.0413(4) Uani . . 1.000
C C1C 0.4682(3) 0.06238(12) 0.81416(7) 0.0278(5) Uani . . 1.000
C C2C 0.6882(3) 0.01280(14) 0.81285(8) 0.0372(6) Uani . . 1.000
C C3C 0.7235(4) -0.08399(15) 0.84969(9) 0.0468(7) Uani . . 1.000
C C4C 0.5430(4) -0.13037(16) 0.88718(9) 0.0539(8) Uani . . 1.000
C C5C 0.3268(4) -0.08039(19) 0.88912(10) 0.0663(9) Uani . . 1.000
C C6C 0.2877(3) 0.01656(17) 0.85245(9) 0.0486(7) Uani . . 1.000
H H43A -0.313(3) 0.4262(14) 0.4872(9) 0.041(5) Uiso . . 1.000
H H2A 0.30910 0.27890 0.62970 0.0330 Uiso calc R 1.000
H H3A -0.01570 0.38360 0.61270 0.0340 Uiso calc R 1.000
H H5A -0.02020 0.30840 0.45360 0.0340 Uiso calc R 1.000
H H6A 0.30440 0.20340 0.47110 0.0340 Uiso calc R 1.000
H H11A 0.595(3) 0.1643(15) 0.6357(8) 0.042(5) Uiso . . 1.000
H H21A 0.94410 0.11320 0.67990 0.0320 Uiso calc R 1.000
H H31A 1.26550 -0.00250 0.69000 0.0380 Uiso calc R 1.000
H H41A 1.35260 -0.11410 0.62590 0.0400 Uiso . . 1.000
H H42A -0.298(3) 0.4526(16) 0.5477(9) 0.047(6) Uiso . . 1.000
H H51A 1.11180 -0.11490 0.55320 0.0420 Uiso calc R 1.000
H H61A 0.78500 -0.00210 0.54330 0.0370 Uiso calc R 1.000
H H44B 0.946(4) 0.4341(18) 0.7143(10) 0.062(7) Uiso . . 1.000
H H2B 0.63000 0.62460 0.85820 0.0370 Uiso calc R 1.000
H H3B 0.59780 0.52710 0.78750 0.0340 Uiso calc R 1.000
H H5B 1.21950 0.38240 0.82200 0.0350 Uiso calc R 1.000
H H6B 1.24990 0.47870 0.89270 0.0350 Uiso calc R 1.000
H H21B 0.82950 0.75740 0.98720 0.0450 Uiso calc R 1.000
H H31B 0.87610 0.85410 1.05650 0.0580 Uiso calc R 1.000
H H41B 1.20660 0.82660 1.10770 0.0550 Uiso . . 1.000
H H42B 0.759(5) 0.3715(19) 0.7518(10) 0.068(8) Uiso . . 1.000
H H43B 0.998(4) 0.3254(18) 0.7557(9) 0.055(6) Uiso . . 1.000
H H51B 1.49260 0.70440 1.08780 0.0490 Uiso calc R 1.000
H H61B 1.44980 0.60850 1.01780 0.0440 Uiso calc R 1.000
H H3D 0.83130 0.80250 0.68760 0.0480 Uiso calc R 1.000
H H6D 0.12240 0.63720 0.73190 0.0340 Uiso calc R 1.000
H H4D 0.55990 0.84770 0.75840 0.0500 Uiso calc R 1.000
H H5D 0.20800 0.76550 0.78070 0.0470 Uiso calc R 1.000
H H2D 0.75400 0.67070 0.64010 0.0360 Uiso calc R 1.000
H H2C 0.81110 0.04400 0.78760 0.0450 Uiso calc R 1.000
H H3C 0.87030 -0.11720 0.84880 0.0560 Uiso calc R 1.000
H H4C 0.56670 -0.19530 0.91120 0.0650 Uiso calc R 1.000
H H5C 0.20540 -0.11130 0.91500 0.0800 Uiso calc R 1.000
H H6C 0.14100 0.04980 0.85390 0.0580 Uiso calc R 1.000

loop_
_atom_type_symbol
_atom_type_description
_atom_type_scat_dispersion_real
_atom_type_scat_dispersion_imag
_atom_type_scat_source
C C 0.0033 0.0016 'International Tables Vol C Tables 4.2.6.8 and 6.1.1.4'
H H 0.0000 0.0000 'International Tables Vol C Tables 4.2.6.8 and 6.1.1.4'
N N 0.0061 0.0033 'International Tables Vol C Tables 4.2.6.8 and 6.1.1.4'
O O 0.0106 0.0060 'International Tables Vol C Tables 4.2.6.8 and 6.1.1.4'
S S 0.1246 0.1234 'International Tables Vol C Tables 4.2.6.8 and 6.1.1.4'

loop_
_geom_angle_atom_site_label_1
_geom_angle_atom_site_label_2
_geom_angle_atom_site_label_3
_geom_angle_site_symmetry_1
_geom_angle_site_symmetry_2
_geom_angle_site_symmetry_3
_geom_angle
_geom_angle_publ_flag
O15D S1D C1D . . . 109.6(5) no
O16D S1D C1D . . . 105.0(4) no
O14D S1D O15D . . . 114.4(7) no
O14D S1D O16D . . . 106.8(6) no
O15D S1D O16D . . . 116.4(6) no
O12D S1D O13D . . . 112.43(12) no
O12D S1D C1D . . . 105.85(10) no
O13D S1D C1D . . . 104.83(10) no
O14D S1D C1D . . . 103.5(5) no
O11D S1D O12D . . . 113.57(13) no
O11D S1D O13D . . . 111.75(12) no
O11D S1D C1D . . . 107.73(12) no
O11C S1C C1C . . . 106.08(8) no
O12C S1C O13C . . . 113.22(7) no
O12C S1C C1C . . . 105.28(7) no
O11C S1C O12C . . . 111.91(7) no
O13C S1C C1C . . . 106.44(8) no
O11C S1C O13C . . . 113.16(8) no
N11A N1A C1A . . . 120.09(12) no
N1A N11A C11A . . . 120.31(13) no
C4A N4A H43A . . . 119.4(12) no
H42A N4A H43A . . . 124.0(17) no
C4A N4A H42A . . . 116.5(13) no
N1A N11A H11A . . . 124.6(12) no
C11A N11A H11A . . . 114.6(12) no
N11B N1B C1B . . . 113.66(13) no
N1B N11B C11B . . . 114.68(14) no
H42B N4B H43B . . . 110(2) no
C4B N4B H44B . . . 108.1(14) no
H42B N4B H44B . . . 111(2) no
H43B N4B H44B . . . 106.8(18) no
C4B N4B H43B . . . 112.6(13) no
C4B N4B H42B . . . 108.8(17) no
N1A C1A C2A . . . 127.53(14) no
N1A C1A C6A . . . 114.66(13) no
C2A C1A C6A . . . 117.81(15) no
C1A C2A C3A . . . 120.56(15) no
C2A C3A C4A . . . 121.23(15) no
N4A C4A C3A . . . 120.68(15) no
C3A C4A C5A . . . 118.48(15) no
N4A C4A C5A . . . 120.84(15) no
C4A C5A C6A . . . 119.97(15) no
C1A C6A C5A . . . 121.93(15) no
N11A C11A C61A . . . 121.38(14) no
C21A C11A C61A . . . 120.70(15) no
N11A C11A C21A . . . 117.92(14) no
C11A C21A C31A . . . 119.27(15) no
C21A C31A C41A . . . 120.44(15) no
C31A C41A C51A . . . 119.89(16) no
C41A C51A C61A . . . 120.58(16) no
C11A C61A C51A . . . 119.11(16) no
C3A C2A H2A . . . 120.00 no
C1A C2A H2A . . . 120.00 no
C2A C3A H3A . . . 119.00 no
C4A C3A H3A . . . 119.00 no
C6A C5A H5A . . . 120.00 no
C4A C5A H5A . . . 120.00 no
C5A C6A H6A . . . 119.00 no
C1A C6A H6A . . . 119.00 no
C31A C21A H21A . . . 120.00 no
C11A C21A H21A . . . 120.00 no
C41A C31A H31A . . . 120.00 no
C21A C31A H31A . . . 120.00 no
C51A C41A H41A . . . 120.00 no
C31A C41A H41A . . . 120.00 no
C61A C51A H51A . . . 120.00 no
C41A C51A H51A . . . 120.00 no
C11A C61A H61A . . . 120.00 no
C51A C61A H61A . . . 120.00 no
C2B C1B C6B . . . 119.95(15) no
N1B C1B C2B . . . 115.95(14) no
N1B C1B C6B . . . 124.10(15) no
C1B C2B C3B . . . 120.18(16) no
C2B C3B C4B . . . 118.79(15) no
N4B C4B C3B . . . 119.45(15) no
N4B C4B C5B . . . 118.77(15) no
C3B C4B C5B . . . 121.73(15) no
C4B C5B C6B . . . 119.21(16) no
C1B C6B C5B . . . 120.13(16) no
C21B C11B C61B . . . 119.80(16) no
N11B C11B C61B . . . 115.63(15) no
N11B C11B C21B . . . 124.57(15) no
C11B C21B C31B . . . 119.65(17) no
C21B C31B C41B . . . 120.4(2) no
C31B C41B C51B . . . 119.84(18) no
C41B C51B C61B . . . 120.15(17) no
C11B C61B C51B . . . 120.19(17) no
C3B C2B H2B . . . 120.00 no
C1B C2B H2B . . . 120.00 no
C2B C3B H3B . . . 121.00 no
C4B C3B H3B . . . 121.00 no
C6B C5B H5B . . . 120.00 no
C4B C5B H5B . . . 120.00 no
C5B C6B H6B . . . 120.00 no
C1B C6B H6B . . . 120.00 no
C31B C21B H21B . . . 120.00 no
C11B C21B H21B . . . 120.00 no
C41B C31B H31B . . . 120.00 no
C21B C31B H31B . . . 120.00 no
C51B C41B H41B . . . 120.00 no
C31B C41B H41B . . . 120.00 no
C41B C51B H51B . . . 120.00 no
C61B C51B H51B . . . 120.00 no
C11B C61B H61B . . . 120.00 no
C51B C61B H61B . . . 120.00 no
C2D C1D C6D . . . 120.27(15) no
S1D C1D C2D . . . 119.94(12) no
S1D C1D C6D . . . 119.65(13) no
C1D C2D C3D . . . 119.24(15) no
C2D C3D C4D . . . 120.33(16) no
C3D C4D C5D . . . 120.24(17) no
C4D C5D C6D . . . 120.24(17) no
C1D C6D C5D . . . 119.68(16) no
C1D C2D H2D . . . 120.00 no
C3D C2D H2D . . . 120.00 no
C2D C3D H3D . . . 120.00 no
C4D C3D H3D . . . 120.00 no
C5D C4D H4D . . . 120.00 no
C3D C4D H4D . . . 120.00 no
C4D C5D H5D . . . 120.00 no
C6D C5D H5D . . . 120.00 no
C5D C6D H6D . . . 120.00 no
C1D C6D H6D . . . 120.00 no
S1C C1C C2C . . . 120.03(13) no
S1C C1C C6C . . . 120.02(14) no
C2C C1C C6C . . . 119.86(16) no
C1C C2C C3C . . . 119.72(17) no
C2C C3C C4C . . . 120.4(2) no
C3C C4C C5C . . . 119.8(2) no
C4C C5C C6C . . . 120.7(2) no
C1C C6C C5C . . . 119.53(18) no
C1C C2C H2C . . . 120.00 no
C3C C2C H2C . . . 120.00 no
C2C C3C H3C . . . 120.00 no
C4C C3C H3C . . . 120.00 no
C3C C4C H4C . . . 120.00 no
C5C C4C H4C . . . 120.00 no
C4C C5C H5C . . . 120.00 no
C6C C5C H5C . . . 120.00 no
C1C C6C H6C . . . 120.00 no
C5C C6C H6C . . . 120.00 no

loop_
_geom_bond_atom_site_label_1
_geom_bond_atom_site_label_2
_geom_bond_site_symmetry_1
_geom_bond_site_symmetry_2
_geom_bond_distance
_geom_bond_publ_flag
S1D O16D . . 1.493(10) no
S1D O15D . . 1.351(11) no
S1D O13D . . 1.4910(18) no
S1D O11D . . 1.458(2) no
S1D O12D . . 1.458(2) no
S1D C1D . . 1.7849(16) no
S1D O14D . . 1.500(14) no
S1C C1C . . 1.7892(17) no
S1C O13C . . 1.4628(12) no
S1C O11C . . 1.4601(12) no
S1C O12C . . 1.4589(12) no
N1A N11A . . 1.3103(18) no
N1A C1A . . 1.356(2) no
N4A C4A . . 1.336(2) no
N11A C11A . . 1.426(2) no
N4A H43A . . 0.92(2) no
N4A H42A . . 0.84(2) no
N11A H11A . . 0.873(19) no
N1B C1B . . 1.444(2) no
N1B N11B . . 1.2623(17) no
N4B C4B . . 1.476(2) no
N11B C11B . . 1.436(2) no
N4B H44B . . 0.99(2) no
N4B H43B . . 0.99(2) no
N4B H42B . . 0.82(3) no
C1A C2A . . 1.436(2) no
C1A C6A . . 1.437(2) no
C2A C3A . . 1.361(2) no
C3A C4A . . 1.442(2) no
C4A C5A . . 1.429(2) no
C5A C6A . . 1.365(2) no
C11A C21A . . 1.404(2) no
C11A C61A . . 1.394(2) no
C21A C31A . . 1.396(2) no
C31A C41A . . 1.389(2) no
C41A C51A . . 1.394(2) no
C51A C61A . . 1.398(2) no
C2A H2A . . 0.9300 no
C3A H3A . . 0.9300 no
C5A H5A . . 0.9300 no
C6A H6A . . 0.9300 no
C21A H21A . . 0.9300 no
C31A H31A . . 0.9300 no
C41A H41A . . 0.9300 no
C51A H51A . . 0.9300 no
C61A H61A . . 0.9300 no
C1B C2B . . 1.403(2) no
C1B C6B . . 1.401(2) no
C2B C3B . . 1.395(2) no
C3B C4B . . 1.390(2) no
C4B C5B . . 1.398(2) no
C5B C6B . . 1.385(2) no
C11B C61B . . 1.400(2) no
C11B C21B . . 1.402(3) no
C21B C31B . . 1.384(3) no
C31B C41B . . 1.406(3) no
C41B C51B . . 1.386(3) no
C51B C61B . . 1.388(3) no
C2B H2B . . 0.9300 no
C3B H3B . . 0.9300 no
C5B H5B . . 0.9300 no
C6B H6B . . 0.9300 no
C21B H21B . . 0.9300 no
C31B H31B . . 0.9300 no
C41B H41B . . 0.9300 no
C51B H51B . . 0.9300 no
C61B H61B . . 0.9300 no
C1D C6D . . 1.396(2) no
C1D C2D . . 1.395(2) no
C2D C3D . . 1.397(3) no
C3D C4D . . 1.391(3) no
C4D C5D . . 1.378(3) no
C5D C6D . . 1.395(2) no
C2D H2D . . 0.9300 no
C3D H3D . . 0.9300 no
C4D H4D . . 0.9300 no
C5D H5D . . 0.9300 no
C6D H6D . . 0.9300 no
C1C C2C . . 1.393(2) no
C1C C6C . . 1.379(3) no
C2C C3C . . 1.397(3) no
C3C C4C . . 1.373(3) no
C4C C5C . . 1.377(3) no
C5C C6C . . 1.401(3) no
C2C H2C . . 0.9300 no
C3C H3C . . 0.9300 no
C4C H4C . . 0.9300 no
C5C H5C . . 0.9300 no
C6C H6C . . 0.9300 no

loop_
_geom_hbond_atom_site_label_D
_geom_hbond_atom_site_label_H
_geom_hbond_atom_site_label_A
_geom_hbond_site_symmetry_A
_geom_hbond_distance_DH
_geom_hbond_distance_HA
_geom_hbond_distance_DA
_geom_hbond_angle_DHA
_geom_hbond_publ_flag
N11A H11A O11C . 0.873(19) 1.921(19) 2.7672(18) 162.9(17) yes
N4A H42A O11D 1_455 0.84(2) 2.18(2) 2.967(3) 155.7(18) yes
N4A H43A O11D 2_566 0.92(2) 2.05(2) 2.962(3) 177.2(18) yes
N4B H42B O12C . 0.82(3) 2.14(3) 2.820(2) 141(2) yes
N4B H42B O12D . 0.82(3) 2.43(3) 3.001(3) 128(2) yes
N4B H43B O13C 1_655 0.99(2) 1.85(2) 2.838(2) 175(2) yes
N4B H44B O13D 1_655 0.99(2) 1.93(2) 2.890(3) 165(2) yes
C3A H3A O13D . 0.93 2.50 3.220(3) 135 no
C5B H5B O12C 1_655 0.93 2.33 3.258(2) 178 no
C6C H6C O13C . 0.93 2.59 2.951(3) 103 no
C6D H6D O13D . 0.93 2.56 2.926(3) 104 no
C21A H21A O11C . 0.93 2.470 3.148(2) 130 no

loop_
_geom_torsion_atom_site_label_1
_geom_torsion_atom_site_label_2
_geom_torsion_atom_site_label_3
_geom_torsion_atom_site_label_4
_geom_torsion_site_symmetry_1
_geom_torsion_site_symmetry_2
_geom_torsion_site_symmetry_3
_geom_torsion_site_symmetry_4
_geom_torsion
_geom_torsion_publ_flag
O11D S1D C1D C2D . . . . -39.56(17) no
O12D S1D C1D C2D . . . . 82.26(16) no
O13D S1D C1D C2D . . . . -158.70(15) no
O11D S1D C1D C6D . . . . 144.84(15) no
O12D S1D C1D C6D . . . . -93.35(16) no
O13D S1D C1D C6D . . . . 25.69(16) no
O12C S1C C1C C6C . . . . 96.33(16) no
O11C S1C C1C C2C . . . . 38.32(16) no
O11C S1C C1C C6C . . . . -144.90(15) no
O13C S1C C1C C6C . . . . -24.11(17) no
O13C S1C C1C C2C . . . . 159.10(14) no
O12C S1C C1C C2C . . . . -80.46(15) no
N11A N1A C1A C2A . . . . 0.5(2) no
C1A N1A N11A C11A . . . . 177.61(14) no
N11A N1A C1A C6A . . . . -179.27(14) no
N1A N11A C11A C21A . . . . 165.81(14) no
N1A N11A C11A C61A . . . . -13.2(2) no
N11B N1B C1B C2B . . . . 179.45(14) no
C1B N1B N11B C11B . . . . 179.74(13) no
N11B N1B C1B C6B . . . . -0.4(2) no
N1B N11B C11B C21B . . . . 1.0(2) no
N1B N11B C11B C61B . . . . -179.41(15) no
C6A C1A C2A C3A . . . . 1.4(2) no
N1A C1A C6A C5A . . . . 178.49(15) no
C2A C1A C6A C5A . . . . -1.3(2) no
N1A C1A C2A C3A . . . . -178.40(16) no
C1A C2A C3A C4A . . . . -0.4(3) no
C2A C3A C4A C5A . . . . -0.8(2) no
C2A C3A C4A N4A . . . . 179.95(18) no
N4A C4A C5A C6A . . . . -179.87(16) no
C3A C4A C5A C6A . . . . 0.8(2) no
C4A C5A C6A C1A . . . . 0.2(3) no
N11A C11A C61A C51A . . . . 177.76(15) no
C21A C11A C61A C51A . . . . -1.3(2) no
C61A C11A C21A C31A . . . . 0.6(2) no
N11A C11A C21A C31A . . . . -178.43(14) no
C11A C21A C31A C41A . . . . 0.6(2) no
C21A C31A C41A C51A . . . . -1.2(3) no
C31A C41A C51A C61A . . . . 0.6(3) no
C41A C51A C61A C11A . . . . 0.7(3) no
C6B C1B C2B C3B . . . . -0.5(2) no
N1B C1B C2B C3B . . . . 179.68(15) no
N1B C1B C6B C5B . . . . -179.48(15) no
C2B C1B C6B C5B . . . . 0.7(2) no
C1B C2B C3B C4B . . . . -0.1(2) no
C2B C3B C4B C5B . . . . 0.6(2) no
C2B C3B C4B N4B . . . . -176.99(15) no
C3B C4B C5B C6B . . . . -0.4(2) no
N4B C4B C5B C6B . . . . 177.22(15) no
C4B C5B C6B C1B . . . . -0.3(2) no
C61B C11B C21B C31B . . . . 0.9(3) no
N11B C11B C21B C31B . . . . -179.59(17) no
C21B C11B C61B C51B . . . . -0.5(3) no
N11B C11B C61B C51B . . . . 179.93(16) no
C11B C21B C31B C41B . . . . -0.9(3) no
C21B C31B C41B C51B . . . . 0.5(3) no
C31B C41B C51B C61B . . . . -0.2(3) no
C41B C51B C61B C11B . . . . 0.1(3) no
S1D C1D C2D C3D . . . . -176.26(13) no
C2D C1D C6D C5D . . . . -0.3(2) no
C6D C1D C2D C3D . . . . -0.7(2) no
S1D C1D C6D C5D . . . . 175.27(13) no
C1D C2D C3D C4D . . . . 1.2(3) no
C2D C3D C4D C5D . . . . -0.8(3) no
C3D C4D C5D C6D . . . . -0.2(3) no
C4D C5D C6D C1D . . . . 0.8(3) no
S1C C1C C2C C3C . . . . 177.88(15) no
C6C C1C C2C C3C . . . . 1.1(3) no
S1C C1C C6C C5C . . . . -177.74(16) no
C2C C1C C6C C5C . . . . -1.0(3) no
C1C C2C C3C C4C . . . . -0.1(3) no
C2C C3C C4C C5C . . . . -1.0(3) no
C3C C4C C5C C6C . . . . 1.2(3) no
C4C C5C C6C C1C . . . . -0.2(3) no
